data_7045192
loop_
_publ_author_name
'Li, S. T.'
'Braun-Cula, B'
'Hoof, S.'
'Limberg, C.'

_publ_section_title
;
 Copper(i) complexes based on ligand systems with two different binding
 sites: synthesis, structures and reaction with O2.
;
_journal_issue 2
_journal_name_full 'Dalton transactions (Cambridge, England : 2003)'
_journal_page_first 544
_journal_page_last 560
_journal_paper_doi 10.1039/c7dt03752j
_journal_volume 47
_journal_year 2018
_chemical_formula_moiety 'C36 H44 N6 O Cu2 Cl2, C1 H1.5 N0.5'
_chemical_formula_sum 'C37 H45.5 Cl2 Cu2 N6.5 O'
_chemical_formula_weight 795.28
_chemical_name_systematic
;
 ?
;
_space_group_crystal_system monoclinic
_space_group_IT_number 14
_space_group_name_Hall '-P 2yn'
_space_group_name_H-M_alt 'P 1 21/n 1'
_symmetry_space_group_name_Hall '-P 2yn'
_symmetry_space_group_name_H-M 'P 1 21/n 1'
_atom_sites_solution_hydrogens geom
_audit_creation_method SHELXL-2013
_audit_update_record
;
2017-08-03 deposited with the CCDC.
2017-11-30 downloaded from the CCDC.
;
_cell_angle_alpha 90
_cell_angle_beta 112.376(2)
_cell_angle_gamma 90
_cell_formula_units_Z 4
_cell_length_a 15.9214(9)
_cell_length_b 14.9212(9)
_cell_length_c 16.2057(10)
_cell_measurement_reflns_used 9681
_cell_measurement_temperature 105(2)
_cell_measurement_theta_max 36.04
_cell_measurement_theta_min 2.28
_cell_volume 3560.1(4)
_computing_cell_refinement 'Bruker SAINT'
_computing_data_collection 'Bruker APEX2'
_computing_data_reduction 'Bruker SAINT'
_computing_structure_refinement 'SHELXL-2013 (Sheldrick, 2013)'
_computing_structure_solution 'SHELXS-2013 (Sheldrick 2008)'
_diffrn_ambient_temperature 105(2)
_diffrn_measured_fraction_theta_full 0.999
_diffrn_measured_fraction_theta_max 0.999
_diffrn_measurement_device_type 'Bruker D8 VENTURE'
_diffrn_measurement_method '\f and \w scans'
_diffrn_radiation_type MoK\a
_diffrn_radiation_wavelength 0.71073
_diffrn_reflns_av_R_equivalents 0.0519
_diffrn_reflns_av_unetI/netI 0.0458
_diffrn_reflns_Laue_measured_fraction_full 0.999
_diffrn_reflns_Laue_measured_fraction_max 0.999
_diffrn_reflns_limit_h_max 25
_diffrn_reflns_limit_h_min -26
_diffrn_reflns_limit_k_max 24
_diffrn_reflns_limit_k_min -24
_diffrn_reflns_limit_l_max 26
_diffrn_reflns_limit_l_min -27
_diffrn_reflns_number 118566
_diffrn_reflns_point_group_measured_fraction_full 0.999
_diffrn_reflns_point_group_measured_fraction_max 0.999
_diffrn_reflns_theta_full 25.000
_diffrn_reflns_theta_max 36.395
_diffrn_reflns_theta_min 2.279
_exptl_absorpt_coefficient_mu 1.385
_exptl_absorpt_correction_T_max 0.7471
_exptl_absorpt_correction_T_min 0.5928
_exptl_absorpt_correction_type multi-scan
_exptl_absorpt_process_details SADABS
_exptl_crystal_colour yellow
_exptl_crystal_density_diffrn 1.484
_exptl_crystal_description fragment
_exptl_crystal_F_000 1652
_exptl_crystal_size_max 0.400
_exptl_crystal_size_mid 0.340
_exptl_crystal_size_min 0.110
_refine_diff_density_max 1.759
_refine_diff_density_min -0.794
_refine_diff_density_rms 0.107
_refine_ls_extinction_method none
_refine_ls_goodness_of_fit_ref 1.021
_refine_ls_hydrogen_treatment constr
_refine_ls_matrix_type full
_refine_ls_number_parameters 441
_refine_ls_number_reflns 17330
_refine_ls_number_restraints 0
_refine_ls_restrained_S_all 1.021
_refine_ls_R_factor_all 0.0801
_refine_ls_R_factor_gt 0.0442
_refine_ls_shift/su_max 0.003
_refine_ls_shift/su_mean 0.000
_refine_ls_structure_factor_coef Fsqd
_refine_ls_weighting_details 'w=1/[\s^2^(Fo^2^)+(0.0469P)^2^+2.0805P] where P=(Fo^2^+2Fc^2^)/3'
_refine_ls_weighting_scheme calc
_refine_ls_wR_factor_gt 0.0932
_refine_ls_wR_factor_ref 0.1068
_reflns_Friedel_coverage 0.000
_reflns_number_gt 12190
_reflns_number_total 17330
_reflns_threshold_expression 'I > 2\s(I)'
_cod_data_source_file c7dt03752j2.cif
_cod_data_source_block sl334
_cod_original_formula_sum 'C37 H45.50 Cl2 Cu2 N6.50 O'
_cod_database_code 7045192
_shelx_space_group_comment
;
The symmetry employed for this shelxl refinement is uniquely defined
by the following loop, which should always be used as a source of
symmetry information in preference to the above space-group names.
They are only intended as comments.
;
_shelx_estimated_absorpt_t_min 0.607
_shelx_estimated_absorpt_t_max 0.863
_shelxl_version_number 2013-4

loop_
_space_group_symop_operation_xyz
'x, y, z'
'-x+1/2, y+1/2, -z+1/2'
'-x, -y, -z'
'x-1/2, -y-1/2, z-1/2'

loop_
_atom_site_label
_atom_site_type_symbol
_atom_site_fract_x
_atom_site_fract_y
_atom_site_fract_z
_atom_site_U_iso_or_equiv
_atom_site_adp_type
_atom_site_occupancy
_atom_site_site_symmetry_order
_atom_site_calc_flag
_atom_site_refinement_flags_posn
_atom_site_refinement_flags_adp
_atom_site_refinement_flags_occupancy
_atom_site_disorder_assembly
_atom_site_disorder_group
N100 N 0.8756(3) -0.0176(3) 0.4078(3) 0.0553(11) Uiso 0.5 1 d . . P A -1
C100 C 1.0546(3) 0.0120(3) 0.5398(3) 0.0340(10) Uiso 0.5 1 d . . P A -1
H100 H 1.0521 -0.0166 0.5933 0.051 Uiso 0.5 1 calc R U P A -1
H101 H 1.0729 0.0748 0.5530 0.051 Uiso 0.5 1 calc R U P A -1
H102 H 1.0989 -0.0193 0.5216 0.051 Uiso 0.5 1 calc R U P A -1
C101 C 0.9668(4) 0.0079(4) 0.4690(3) 0.0387(11) Uiso 0.5 1 d . . P A -1
Cu1 Cu 0.57251(2) 0.21819(2) 0.62928(2) 0.01402(4) Uani 1 1 d . . . . .
Cu2 Cu 0.57087(2) 0.20935(2) 0.18430(2) 0.01629(4) Uani 1 1 d . . . . .
Cl1 Cl 0.43267(3) 0.22679(2) 0.52427(3) 0.02190(8) Uani 1 1 d . . . . .
Cl2 Cl 0.47554(3) 0.26946(3) 0.06057(2) 0.02413(8) Uani 1 1 d . . . . .
O1 O 0.65263(7) 0.34184(6) 0.50147(6) 0.01391(18) Uani 1 1 d . . . . .
N2 N 0.58699(8) 0.26188(8) 0.74985(8) 0.0146(2) Uani 1 1 d . . . . .
N3 N 0.65480(8) 0.13402(8) 0.60050(8) 0.0138(2) Uani 1 1 d . . . . .
N1 N 0.72657(8) 0.29383(7) 0.68883(8) 0.0128(2) Uani 1 1 d . . . . .
N6 N 0.70163(9) 0.14527(9) 0.23342(8) 0.0170(2) Uani 1 1 d . . . . .
N5 N 0.52902(9) 0.09020(8) 0.23918(8) 0.0152(2) Uani 1 1 d . . . . .
N4 N 0.61363(9) 0.26075(8) 0.32488(8) 0.0138(2) Uani 1 1 d . . . . .
C1 C 0.51570(10) 0.26256(10) 0.77514(10) 0.0179(3) Uani 1 1 d . . . . .
H1 H 0.4567 0.2528 0.7311 0.022 Uiso 1 1 calc R U . . .
C2 C 0.52424(11) 0.27684(11) 0.86226(10) 0.0196(3) Uani 1 1 d . . . . .
H2 H 0.4724 0.2762 0.8779 0.024 Uiso 1 1 calc R U . . .
C3 C 0.61025(11) 0.29219(11) 0.92635(10) 0.0197(3) Uani 1 1 d . . . . .
H3 H 0.6185 0.3017 0.9869 0.024 Uiso 1 1 calc R U . . .
C4 C 0.68417(10) 0.29340(10) 0.90078(9) 0.0165(3) Uani 1 1 d . . . . .
H4 H 0.7436 0.3045 0.9435 0.020 Uiso 1 1 calc R U . . .
C5 C 0.66995(10) 0.27815(9) 0.81183(9) 0.0129(2) Uani 1 1 d . . . . .
C6 C 0.74990(10) 0.27370(9) 0.78303(9) 0.0142(2) Uani 1 1 d . . . . .
H6A H 0.7969 0.3166 0.8193 0.017 Uiso 1 1 calc R U . . .
H6B H 0.7766 0.2129 0.7956 0.017 Uiso 1 1 calc R U . . .
C7 C 0.77986(9) 0.24424(9) 0.64783(9) 0.0133(2) Uani 1 1 d . . . . .
H7A H 0.8412 0.2332 0.6937 0.016 Uiso 1 1 calc R U . . .
H7B H 0.7872 0.2821 0.6008 0.016 Uiso 1 1 calc R U . . .
C8 C 0.73880(10) 0.15508(9) 0.60679(9) 0.0130(2) Uani 1 1 d . . . . .
C9 C 0.78989(11) 0.09801(10) 0.57570(10) 0.0174(3) Uani 1 1 d . . . . .
H9 H 0.8492 0.1146 0.5806 0.021 Uiso 1 1 calc R U . . .
C10 C 0.75266(12) 0.01684(10) 0.53752(11) 0.0213(3) Uani 1 1 d . . . . .
H10 H 0.7861 -0.0228 0.5156 0.026 Uiso 1 1 calc R U . . .
C11 C 0.66583(12) -0.00598(10) 0.53166(10) 0.0203(3) Uani 1 1 d . . . . .
H11 H 0.6390 -0.0615 0.5064 0.024 Uiso 1 1 calc R U . . .
C12 C 0.61985(11) 0.05423(10) 0.56363(10) 0.0175(3) Uani 1 1 d . . . . .
H12 H 0.5605 0.0389 0.5596 0.021 Uiso 1 1 calc R U . . .
C13 C 0.69891(9) 0.38189(9) 0.65964(9) 0.0124(2) Uani 1 1 d . . . . .
C14 C 0.69737(10) 0.45180(9) 0.71622(9) 0.0153(2) Uani 1 1 d . . . . .
H14 H 0.7204 0.4417 0.7788 0.018 Uiso 1 1 calc R U . . .
C15 C 0.66275(11) 0.53645(9) 0.68307(10) 0.0166(3) Uani 1 1 d . . . . .
H15 H 0.6623 0.5818 0.7241 0.020 Uiso 1 1 calc R U . . .
C16 C 0.62923(11) 0.55667(9) 0.59313(10) 0.0167(3) Uani 1 1 d . . . . .
H16 H 0.6074 0.6149 0.5719 0.020 Uiso 1 1 calc R U . . .
C17 C 0.62888(10) 0.48750(9) 0.53471(9) 0.0139(2) Uani 1 1 d . . . . .
C18 C 0.66274(10) 0.40317(9) 0.56875(9) 0.0132(2) Uani 1 1 d . . . . .
C19 C 0.61059(10) 0.38854(9) 0.42271(9) 0.0136(2) Uani 1 1 d . . . . .
C20 C 0.59464(10) 0.47770(9) 0.43829(9) 0.0143(2) Uani 1 1 d . . . . .
C21 C 0.55339(11) 0.53478(10) 0.36571(9) 0.0170(3) Uani 1 1 d . . . . .
H21 H 0.5422 0.5959 0.3743 0.020 Uiso 1 1 calc R U . . .
C22 C 0.52934(11) 0.49912(10) 0.28079(10) 0.0191(3) Uani 1 1 d . . . . .
H22 H 0.5005 0.5366 0.2305 0.023 Uiso 1 1 calc R U . . .
C23 C 0.54640(11) 0.40919(10) 0.26702(9) 0.0168(3) Uani 1 1 d . . . . .
H23 H 0.5293 0.3874 0.2078 0.020 Uiso 1 1 calc R U . . .
C24 C 0.58785(10) 0.35129(9) 0.33819(9) 0.0137(2) Uani 1 1 d . . . . .
C25 C 0.58188(10) 0.19202(9) 0.37371(9) 0.0155(2) Uani 1 1 d . . . . .
H25A H 0.5584 0.2230 0.4146 0.019 Uiso 1 1 calc R U . . .
H25B H 0.6343 0.1549 0.4105 0.019 Uiso 1 1 calc R U . . .
C26 C 0.50785(10) 0.13086(10) 0.31195(10) 0.0161(3) Uani 1 1 d . . . . .
H26A H 0.4966 0.0823 0.3480 0.019 Uiso 1 1 calc R U . . .
H26B H 0.4510 0.1659 0.2854 0.019 Uiso 1 1 calc R U . . .
C27 C 0.44578(11) 0.04885(10) 0.17134(10) 0.0199(3) Uani 1 1 d . . . . .
H27 H 0.3987 0.0971 0.1507 0.024 Uiso 1 1 calc R U . . .
C28 C 0.46353(14) 0.01795(13) 0.08968(12) 0.0306(4) Uani 1 1 d . . . . .
H28A H 0.4059 0.0017 0.0419 0.046 Uiso 1 1 calc R U . . .
H28B H 0.5039 -0.0343 0.1055 0.046 Uiso 1 1 calc R U . . .
H28C H 0.4923 0.0666 0.0693 0.046 Uiso 1 1 calc R U . . .
C29 C 0.40511(12) -0.02733(12) 0.20706(13) 0.0274(3) Uani 1 1 d . . . . .
H29A H 0.3502 -0.0498 0.1592 0.041 Uiso 1 1 calc R U . . .
H29B H 0.3895 -0.0051 0.2563 0.041 Uiso 1 1 calc R U . . .
H29C H 0.4495 -0.0760 0.2285 0.041 Uiso 1 1 calc R U . . .
C30 C 0.60828(11) 0.02895(10) 0.27202(10) 0.0191(3) Uani 1 1 d . . . . .
H30A H 0.5869 -0.0336 0.2582 0.023 Uiso 1 1 calc R U . . .
H30B H 0.6381 0.0346 0.3377 0.023 Uiso 1 1 calc R U . . .
C31 C 0.67796(11) 0.04880(10) 0.23028(11) 0.0205(3) Uani 1 1 d . . . . .
H31A H 0.7339 0.0139 0.2622 0.025 Uiso 1 1 calc R U . . .
H31B H 0.6532 0.0287 0.1673 0.025 Uiso 1 1 calc R U . . .
C32 C 0.75944(11) 0.16450(11) 0.18042(10) 0.0196(3) Uani 1 1 d . . . . .
H32 H 0.8208 0.1375 0.2125 0.024 Uiso 1 1 calc R U . . .
C33 C 0.77076(12) 0.26570(12) 0.17466(11) 0.0233(3) Uani 1 1 d . . . . .
H33A H 0.8046 0.2783 0.1365 0.035 Uiso 1 1 calc R U . . .
H33B H 0.8042 0.2897 0.2346 0.035 Uiso 1 1 calc R U . . .
H33C H 0.7108 0.2940 0.1492 0.035 Uiso 1 1 calc R U . . .
C34 C 0.71953(12) 0.12486(13) 0.08696(11) 0.0257(3) Uani 1 1 d . . . . .
H34A H 0.6554 0.1418 0.0585 0.039 Uiso 1 1 calc R U . . .
H34B H 0.7247 0.0594 0.0906 0.039 Uiso 1 1 calc R U . . .
H34C H 0.7528 0.1479 0.0515 0.039 Uiso 1 1 calc R U . . .
C35 C 0.75017(10) 0.17354(10) 0.32772(10) 0.0183(3) Uani 1 1 d . . . . .
H35A H 0.8154 0.1813 0.3391 0.022 Uiso 1 1 calc R U . . .
H35B H 0.7451 0.1252 0.3674 0.022 Uiso 1 1 calc R U . . .
C36 C 0.71449(10) 0.26001(10) 0.35175(10) 0.0173(3) Uani 1 1 d . . . . .
H36A H 0.7436 0.2693 0.4170 0.021 Uiso 1 1 calc R U . . .
H36B H 0.7321 0.3107 0.3224 0.021 Uiso 1 1 calc R U . . .

loop_
_atom_site_aniso_label
_atom_site_aniso_U_11
_atom_site_aniso_U_22
_atom_site_aniso_U_33
_atom_site_aniso_U_23
_atom_site_aniso_U_13
_atom_site_aniso_U_12
Cu1 0.01311(8) 0.01437(8) 0.01283(8) -0.00111(6) 0.00296(6) -0.00139(6)
Cu2 0.01839(9) 0.01525(8) 0.01433(8) 0.00108(6) 0.00522(6) 0.00053(6)
Cl1 0.01584(16) 0.01612(15) 0.02406(17) 0.00013(12) -0.00326(13) -0.00089(12)
Cl2 0.02867(19) 0.0300(2) 0.01430(15) 0.00404(13) 0.00885(14) 0.01038(15)
O1 0.0215(5) 0.0098(4) 0.0094(4) -0.0006(3) 0.0048(4) 0.0016(4)
N2 0.0139(5) 0.0147(5) 0.0138(5) 0.0001(4) 0.0036(4) 0.0012(4)
N3 0.0161(5) 0.0125(5) 0.0115(5) -0.0006(4) 0.0038(4) -0.0017(4)
N1 0.0173(5) 0.0098(5) 0.0116(5) 0.0009(4) 0.0059(4) 0.0013(4)
N6 0.0178(6) 0.0164(5) 0.0186(6) -0.0021(4) 0.0089(5) 0.0010(4)
N5 0.0178(6) 0.0122(5) 0.0158(5) -0.0024(4) 0.0066(4) 0.0002(4)
N4 0.0177(6) 0.0109(5) 0.0128(5) -0.0003(4) 0.0057(4) 0.0011(4)
C1 0.0149(6) 0.0197(7) 0.0181(6) -0.0005(5) 0.0051(5) 0.0019(5)
C2 0.0203(7) 0.0224(7) 0.0190(6) 0.0016(5) 0.0106(6) 0.0036(6)
C3 0.0229(7) 0.0222(7) 0.0153(6) 0.0008(5) 0.0088(5) 0.0025(6)
C4 0.0172(6) 0.0180(6) 0.0124(6) 0.0004(5) 0.0036(5) -0.0001(5)
C5 0.0153(6) 0.0100(5) 0.0122(5) 0.0022(4) 0.0040(5) 0.0012(4)
C6 0.0141(6) 0.0157(6) 0.0115(5) 0.0021(4) 0.0034(5) 0.0016(5)
C7 0.0137(6) 0.0115(5) 0.0147(6) -0.0006(4) 0.0055(5) -0.0006(4)
C8 0.0164(6) 0.0108(5) 0.0106(5) 0.0011(4) 0.0039(5) 0.0015(4)
C9 0.0202(7) 0.0138(6) 0.0200(6) -0.0004(5) 0.0095(5) 0.0008(5)
C10 0.0304(8) 0.0130(6) 0.0228(7) -0.0012(5) 0.0127(6) 0.0028(6)
C11 0.0302(8) 0.0112(6) 0.0173(6) -0.0016(5) 0.0067(6) -0.0026(5)
C12 0.0202(7) 0.0147(6) 0.0158(6) -0.0014(5) 0.0047(5) -0.0043(5)
C13 0.0153(6) 0.0091(5) 0.0126(5) -0.0003(4) 0.0050(5) -0.0021(4)
C14 0.0205(7) 0.0128(6) 0.0124(5) -0.0022(4) 0.0059(5) -0.0031(5)
C15 0.0239(7) 0.0105(6) 0.0166(6) -0.0042(4) 0.0090(5) -0.0027(5)
C16 0.0233(7) 0.0094(5) 0.0182(6) -0.0012(5) 0.0089(5) -0.0004(5)
C17 0.0183(6) 0.0100(5) 0.0135(5) 0.0004(4) 0.0063(5) -0.0005(5)
C18 0.0175(6) 0.0094(5) 0.0126(5) -0.0012(4) 0.0056(5) -0.0007(4)
C19 0.0176(6) 0.0115(5) 0.0113(5) 0.0020(4) 0.0052(5) 0.0013(5)
C20 0.0189(6) 0.0112(5) 0.0128(5) 0.0003(4) 0.0060(5) 0.0003(5)
C21 0.0230(7) 0.0114(6) 0.0159(6) 0.0019(5) 0.0067(5) 0.0019(5)
C22 0.0258(7) 0.0146(6) 0.0151(6) 0.0034(5) 0.0056(5) 0.0034(5)
C23 0.0230(7) 0.0148(6) 0.0115(6) 0.0007(4) 0.0053(5) 0.0022(5)
C24 0.0176(6) 0.0114(5) 0.0125(5) 0.0003(4) 0.0061(5) 0.0008(5)
C25 0.0207(7) 0.0131(6) 0.0135(6) 0.0002(4) 0.0075(5) 0.0007(5)
C26 0.0203(7) 0.0137(6) 0.0166(6) -0.0004(5) 0.0096(5) 0.0001(5)
C27 0.0216(7) 0.0170(6) 0.0198(7) -0.0039(5) 0.0064(6) -0.0026(5)
C28 0.0350(10) 0.0322(9) 0.0236(8) -0.0132(7) 0.0099(7) -0.0090(8)
C29 0.0256(8) 0.0192(7) 0.0382(9) -0.0040(6) 0.0132(7) -0.0069(6)
C30 0.0226(7) 0.0121(6) 0.0235(7) -0.0002(5) 0.0099(6) 0.0023(5)
C31 0.0224(7) 0.0153(6) 0.0262(7) -0.0035(5) 0.0119(6) 0.0012(5)
C32 0.0177(7) 0.0226(7) 0.0206(7) -0.0014(5) 0.0097(6) 0.0017(5)
C33 0.0219(7) 0.0260(8) 0.0241(7) -0.0006(6) 0.0112(6) -0.0024(6)
C34 0.0271(8) 0.0300(9) 0.0225(7) -0.0039(6) 0.0121(6) 0.0017(7)
C35 0.0163(7) 0.0188(6) 0.0193(6) -0.0016(5) 0.0063(5) 0.0017(5)
C36 0.0178(7) 0.0169(6) 0.0170(6) -0.0019(5) 0.0063(5) -0.0002(5)

loop_
_atom_type_symbol
_atom_type_description
_atom_type_scat_dispersion_real
_atom_type_scat_dispersion_imag
_atom_type_scat_source
C C 0.0033 0.0016 'International Tables Vol C Tables 4.2.6.8 and 6.1.1.4'
H H 0.0000 0.0000 'International Tables Vol C Tables 4.2.6.8 and 6.1.1.4'
N N 0.0061 0.0033 'International Tables Vol C Tables 4.2.6.8 and 6.1.1.4'
O O 0.0106 0.0060 'International Tables Vol C Tables 4.2.6.8 and 6.1.1.4'
Cl Cl 0.1484 0.1585 'International Tables Vol C Tables 4.2.6.8 and 6.1.1.4'
Cu Cu 0.3201 1.2651 'International Tables Vol C Tables 4.2.6.8 and 6.1.1.4'

loop_
_geom_angle_atom_site_label_1
_geom_angle_atom_site_label_2
_geom_angle_atom_site_label_3
_geom_angle
C101 C100 H100 109.5
C101 C100 H101 109.5
H100 C100 H101 109.5
C101 C100 H102 109.5
H100 C100 H102 109.5
H101 C100 H102 109.5
C100 C101 N100 165.5(5)
N2 Cu1 N3 126.56(5)
N2 Cu1 Cl1 116.05(4)
N3 Cu1 Cl1 114.28(4)
N6 Cu2 Cl2 139.11(4)
N6 Cu2 N5 83.72(5)
Cl2 Cu2 N5 119.27(4)
N6 Cu2 N4 84.24(5)
Cl2 Cu2 N4 128.59(3)
N5 Cu2 N4 83.55(4)
C19 O1 C18 105.31(10)
C5 N2 C1 118.33(12)
C5 N2 Cu1 120.50(10)
C1 N2 Cu1 120.41(10)
C8 N3 C12 118.10(13)
C8 N3 Cu1 124.08(9)
C12 N3 Cu1 117.46(10)
C13 N1 C6 117.77(11)
C13 N1 C7 118.72(11)
C6 N1 C7 114.26(11)
C31 N6 C35 109.65(12)
C31 N6 C32 111.56(12)
C35 N6 C32 109.91(12)
C31 N6 Cu2 102.79(9)
C35 N6 Cu2 107.79(9)
C32 N6 Cu2 114.83(9)
C26 N5 C30 112.88(11)
C26 N5 C27 110.44(12)
C30 N5 C27 113.86(12)
C26 N5 Cu2 100.79(8)
C30 N5 Cu2 107.19(9)
C27 N5 Cu2 110.85(9)
C24 N4 C36 107.25(11)
C24 N4 C25 112.81(11)
C36 N4 C25 112.50(11)
C24 N4 Cu2 118.29(9)
C36 N4 Cu2 99.78(8)
C25 N4 Cu2 105.61(8)
N2 C1 C2 123.08(14)
N2 C1 H1 118.5
C2 C1 H1 118.5
C1 C2 C3 118.39(15)
C1 C2 H2 120.8
C3 C2 H2 120.8
C2 C3 C4 119.08(14)
C2 C3 H3 120.5
C4 C3 H3 120.5
C3 C4 C5 119.03(14)
C3 C4 H4 120.5
C5 C4 H4 120.5
N2 C5 C4 122.06(13)
N2 C5 C6 117.67(12)
C4 C5 C6 120.15(13)
N1 C6 C5 113.85(11)
N1 C6 H6A 108.8
C5 C6 H6A 108.8
N1 C6 H6B 108.8
C5 C6 H6B 108.8
H6A C6 H6B 107.7
N1 C7 C8 114.49(11)
N1 C7 H7A 108.6
C8 C7 H7A 108.6
N1 C7 H7B 108.6
C8 C7 H7B 108.6
H7A C7 H7B 107.6
N3 C8 C9 122.08(13)
N3 C8 C7 119.31(12)
C9 C8 C7 118.60(13)
C10 C9 C8 118.98(14)
C10 C9 H9 120.5
C8 C9 H9 120.5
C9 C10 C11 119.29(14)
C9 C10 H10 120.4
C11 C10 H10 120.4
C12 C11 C10 118.09(14)
C12 C11 H11 121.0
C10 C11 H11 121.0
N3 C12 C11 123.46(15)
N3 C12 H12 118.3
C11 C12 H12 118.3
C14 C13 C18 114.78(12)
C14 C13 N1 123.91(12)
C18 C13 N1 121.07(12)
C13 C14 C15 121.66(13)
C13 C14 H14 119.2
C15 C14 H14 119.2
C16 C15 C14 122.63(13)
C16 C15 H15 118.7
C14 C15 H15 118.7
C15 C16 C17 116.95(13)
C15 C16 H16 121.5
C17 C16 H16 121.5
C18 C17 C16 119.71(12)
C18 C17 C20 105.33(12)
C16 C17 C20 134.83(13)
O1 C18 C17 111.86(11)
O1 C18 C13 123.84(12)
C17 C18 C13 124.24(12)
O1 C19 C24 124.07(12)
O1 C19 C20 111.78(12)
C24 C19 C20 124.15(12)
C19 C20 C21 119.24(13)
C19 C20 C17 105.72(12)
C21 C20 C17 135.04(13)
C22 C21 C20 117.74(13)
C22 C21 H21 121.1
C20 C21 H21 121.1
C21 C22 C23 121.84(13)
C21 C22 H22 119.1
C23 C22 H22 119.1
C24 C23 C22 121.45(13)
C24 C23 H23 119.3
C22 C23 H23 119.3
C23 C24 C19 115.57(12)
C23 C24 N4 121.79(12)
C19 C24 N4 122.36(12)
N4 C25 C26 113.29(11)
N4 C25 H25A 108.9
C26 C25 H25A 108.9
N4 C25 H25B 108.9
C26 C25 H25B 108.9
H25A C25 H25B 107.7
N5 C26 C25 114.60(12)
N5 C26 H26A 108.6
C25 C26 H26A 108.6
N5 C26 H26B 108.6
C25 C26 H26B 108.6
H26A C26 H26B 107.6
N5 C27 C28 110.93(13)
N5 C27 C29 114.42(13)
C28 C27 C29 110.43(14)
N5 C27 H27 106.9
C28 C27 H27 106.9
C29 C27 H27 106.9
C27 C28 H28A 109.5
C27 C28 H28B 109.5
H28A C28 H28B 109.5
C27 C28 H28C 109.5
H28A C28 H28C 109.5
H28B C28 H28C 109.5
C27 C29 H29A 109.5
C27 C29 H29B 109.5
H29A C29 H29B 109.5
C27 C29 H29C 109.5
H29A C29 H29C 109.5
H29B C29 H29C 109.5
N5 C30 C31 112.50(12)
N5 C30 H30A 109.1
C31 C30 H30A 109.1
N5 C30 H30B 109.1
C31 C30 H30B 109.1
H30A C30 H30B 107.8
N6 C31 C30 112.92(12)
N6 C31 H31A 109.0
C30 C31 H31A 109.0
N6 C31 H31B 109.0
C30 C31 H31B 109.0
H31A C31 H31B 107.8
N6 C32 C34 112.29(13)
N6 C32 C33 109.57(12)
C34 C32 C33 109.74(14)
N6 C32 H32 108.4
C34 C32 H32 108.4
C33 C32 H32 108.4
C32 C33 H33A 109.5
C32 C33 H33B 109.5
H33A C33 H33B 109.5
C32 C33 H33C 109.5
H33A C33 H33C 109.5
H33B C33 H33C 109.5
C32 C34 H34A 109.5
C32 C34 H34B 109.5
H34A C34 H34B 109.5
C32 C34 H34C 109.5
H34A C34 H34C 109.5
H34B C34 H34C 109.5
N6 C35 C36 113.92(12)
N6 C35 H35A 108.8
C36 C35 H35A 108.8
N6 C35 H35B 108.8
C36 C35 H35B 108.8
H35A C35 H35B 107.7
N4 C36 C35 113.36(12)
N4 C36 H36A 108.9
C35 C36 H36A 108.9
N4 C36 H36B 108.9
C35 C36 H36B 108.9
H36A C36 H36B 107.7

loop_
_geom_bond_atom_site_label_1
_geom_bond_atom_site_label_2
_geom_bond_distance
N100 C101 1.462(7)
C100 C101 1.433(7)
C100 H100 0.9800
C100 H101 0.9800
C100 H102 0.9800
Cu1 N2 1.9882(12)
Cu1 N3 1.9942(12)
Cu1 Cl1 2.2327(4)
Cu2 N6 2.1495(13)
Cu2 Cl2 2.1936(4)
Cu2 N5 2.2016(12)
Cu2 N4 2.2496(12)
O1 C19 1.3827(16)
O1 C18 1.3852(16)
N2 C5 1.3425(18)
N2 C1 1.3454(19)
N3 C8 1.3394(19)
N3 C12 1.3531(18)
N1 C13 1.4091(17)
N1 C6 1.4585(17)
N1 C7 1.4623(18)
N6 C31 1.484(2)
N6 C35 1.4871(19)
N6 C32 1.506(2)
N5 C26 1.4747(18)
N5 C30 1.4830(19)
N5 C27 1.4955(19)
N4 C24 1.4519(18)
N4 C36 1.495(2)
N4 C25 1.4959(19)
C1 C2 1.383(2)
C1 H1 0.9500
C2 C3 1.387(2)
C2 H2 0.9500
C3 C4 1.389(2)
C3 H3 0.9500
C4 C5 1.3902(19)
C4 H4 0.9500
C5 C6 1.515(2)
C6 H6A 0.9900
C6 H6B 0.9900
C7 C8 1.5195(19)
C7 H7A 0.9900
C7 H7B 0.9900
C8 C9 1.397(2)
C9 C10 1.386(2)
C9 H9 0.9500
C10 C11 1.391(2)
C10 H10 0.9500
C11 C12 1.379(2)
C11 H11 0.9500
C12 H12 0.9500
C13 C14 1.3953(19)
C13 C18 1.3985(18)
C14 C15 1.401(2)
C14 H14 0.9500
C15 C16 1.381(2)
C15 H15 0.9500
C16 C17 1.3991(19)
C16 H16 0.9500
C17 C18 1.3971(19)
C17 C20 1.4531(19)
C19 C24 1.3923(19)
C19 C20 1.3953(19)
C20 C21 1.3972(19)
C21 C22 1.386(2)
C21 H21 0.9500
C22 C23 1.404(2)
C22 H22 0.9500
C23 C24 1.3901(19)
C23 H23 0.9500
C25 C26 1.525(2)
C25 H25A 0.9900
C25 H25B 0.9900
C26 H26A 0.9900
C26 H26B 0.9900
C27 C28 1.526(2)
C27 C29 1.527(2)
C27 H27 1.0000
C28 H28A 0.9800
C28 H28B 0.9800
C28 H28C 0.9800
C29 H29A 0.9800
C29 H29B 0.9800
C29 H29C 0.9800
C30 C31 1.532(2)
C30 H30A 0.9900
C30 H30B 0.9900
C31 H31A 0.9900
C31 H31B 0.9900
C32 C34 1.521(2)
C32 C33 1.528(2)
C32 H32 1.0000
C33 H33A 0.9800
C33 H33B 0.9800
C33 H33C 0.9800
C34 H34A 0.9800
C34 H34B 0.9800
C34 H34C 0.9800
C35 C36 1.519(2)
C35 H35A 0.9900
C35 H35B 0.9900
C36 H36A 0.9900
C36 H36B 0.9900
